data_4034207
loop_
_publ_author_name
'Zhao, Lei-Min'
'Lei, Tao'
'Liao, Rong-Zhen'
'Xiao, Hongyan'
'Chen, Bin'
'Ramamurthy, Vaidhyanathan'
'Tung, Chen-Ho'
'Wu, Li-Zhu'

_publ_section_title
;
 Visible-Light-Triggered Selective Intermolecular [2+2] Cycloaddition of
 Extended Enones: 2-Oxo-3-enoates and 2,4-Dien-1-ones with Olefins.
;
_journal_issue 14
_journal_name_full 'The Journal of organic chemistry'
_journal_page_first 9257
_journal_page_last 9269
_journal_paper_doi 10.1021/acs.joc.9b01273
_journal_volume 84
_journal_year 2019
_chemical_formula_moiety 'C27 H25 Br O'
_chemical_formula_sum 'C27 H25 Br O'
_chemical_formula_weight 445.38
_space_group_crystal_system triclinic
_space_group_IT_number 2
_space_group_name_Hall '-P 1'
_space_group_name_H-M_alt 'P -1'
_atom_sites_solution_hydrogens geom
_audit_creation_date 2016-07-04
_audit_creation_method
;
Olex2 1.2
(compiled 2015.09.30 svn.r3233 for OlexSys, GUI svn.r5103)
;
_audit_update_record
;
2018-07-20 deposited with the CCDC.
2018-07-20 downloaded from the CCDC.
;
_cell_angle_alpha 67.84(3)
_cell_angle_beta 79.96(3)
_cell_angle_gamma 73.35(3)
_cell_formula_units_Z 2
_cell_length_a 9.0295(18)
_cell_length_b 10.820(2)
_cell_length_c 12.555(3)
_cell_measurement_reflns_used 2264
_cell_measurement_temperature 180.00(10)
_cell_measurement_theta_max 27.6360
_cell_measurement_theta_min 3.9310
_cell_volume 1085.3(5)
_computing_cell_refinement
;
CrysAlisPro, Agilent Technologies,
Version 1.171.36.32 (release 02-08-2013 CrysAlis171 .NET)
(compiled Aug  2 2013,16:46:58)
;
_computing_data_collection
;
CrysAlisPro, Agilent Technologies,
Version 1.171.36.32 (release 02-08-2013 CrysAlis171 .NET)
(compiled Aug  2 2013,16:46:58)
;
_computing_data_reduction
;
CrysAlisPro, Agilent Technologies,
Version 1.171.36.32 (release 02-08-2013 CrysAlis171 .NET)
(compiled Aug  2 2013,16:46:58)
;
_computing_molecular_graphics 'Olex2 (Dolomanov et al., 2009)'
_computing_publication_material 'Olex2 (Dolomanov et al., 2009)'
_computing_structure_refinement 'ShelXL (Sheldrick, 2015)'
_computing_structure_solution 'ShelXS (Sheldrick, 2008)'
_diffrn_ambient_temperature 180.00(10)
_diffrn_detector_area_resol_mean 10.3914
_diffrn_measured_fraction_theta_full 0.994
_diffrn_measured_fraction_theta_max 0.992
_diffrn_measurement_details
;
#__ type_ start__ end____ width___ exp.time_
  1 omega  -56.00   35.00   1.0000    1.0000
omega____ theta____ kappa____ phi______ frames
    -       10.7017  -57.0000   60.0000 91

#__ type_ start__ end____ width___ exp.time_
  2 omega  -20.00   53.00   1.0000    1.0000
omega____ theta____ kappa____ phi______ frames
    -       10.7017  -99.0000  -30.0000 73

#__ type_ start__ end____ width___ exp.time_
  3 omega  -16.00   81.00   1.0000    1.0000
omega____ theta____ kappa____ phi______ frames
    -       10.7017   57.0000 -150.0000 97
;
_diffrn_measurement_device_type 'SuperNova, Dual, Cu at zero, Atlas'
_diffrn_measurement_method '\w scans'
_diffrn_orient_matrix_UB_11 0.0142724000
_diffrn_orient_matrix_UB_12 0.0582005000
_diffrn_orient_matrix_UB_13 -0.0472490000
_diffrn_orient_matrix_UB_21 -0.0721925000
_diffrn_orient_matrix_UB_22 0.0098405000
_diffrn_orient_matrix_UB_23 -0.0208015000
_diffrn_orient_matrix_UB_31 -0.0366727000
_diffrn_orient_matrix_UB_32 0.0428676000
_diffrn_orient_matrix_UB_33 0.0328154000
_diffrn_radiation_monochromator mirror
_diffrn_radiation_type MoK\a
_diffrn_radiation_wavelength 0.71073
_diffrn_reflns_av_R_equivalents 0.0375
_diffrn_reflns_av_unetI/netI 0.0677
_diffrn_reflns_Laue_measured_fraction_full 0.994
_diffrn_reflns_Laue_measured_fraction_max 0.992
_diffrn_reflns_limit_h_max 10
_diffrn_reflns_limit_h_min -11
_diffrn_reflns_limit_k_max 13
_diffrn_reflns_limit_k_min -10
_diffrn_reflns_limit_l_max 15
_diffrn_reflns_limit_l_min -15
_diffrn_reflns_number 6858
_diffrn_reflns_point_group_measured_fraction_full 0.994
_diffrn_reflns_point_group_measured_fraction_max 0.992
_diffrn_reflns_theta_full 25.242
_diffrn_reflns_theta_max 26.018
_diffrn_reflns_theta_min 3.410
_diffrn_source 'SuperNova (Mo) X-ray Source'
_exptl_absorpt_coefficient_mu 1.909
_exptl_absorpt_correction_T_max 1.00000
_exptl_absorpt_correction_T_min 0.75175
_exptl_absorpt_correction_type multi-scan
_exptl_absorpt_process_details
;
CrysAlisPro, Agilent Technologies,
Version 1.171.36.32 (release 02-08-2013 CrysAlis171 .NET)
(compiled Aug  2 2013,16:46:58)
Empirical absorption correction using spherical harmonics,
 implemented in SCALE3 ABSPACK scaling algorithm.
;
_exptl_crystal_density_diffrn 1.363
_exptl_crystal_density_method 'not measured'
_exptl_crystal_F_000 460
_exptl_crystal_size_max 0.1
_exptl_crystal_size_mid 0.1
_exptl_crystal_size_min 0.05
_refine_diff_density_max 0.398
_refine_diff_density_min -0.742
_refine_diff_density_rms 0.095
_refine_ls_extinction_method none
_refine_ls_goodness_of_fit_ref 1.061
_refine_ls_hydrogen_treatment constr
_refine_ls_matrix_type full
_refine_ls_number_parameters 264
_refine_ls_number_reflns 4247
_refine_ls_number_restraints 0
_refine_ls_restrained_S_all 1.061
_refine_ls_R_factor_all 0.0675
_refine_ls_R_factor_gt 0.0481
_refine_ls_shift/su_max 0.001
_refine_ls_shift/su_mean 0.000
_refine_ls_structure_factor_coef Fsqd
_refine_ls_weighting_details 'w=1/[\s^2^(Fo^2^)+(0.0421P)^2^+0.3429P] where P=(Fo^2^+2Fc^2^)/3'
_refine_ls_weighting_scheme calc
_refine_ls_wR_factor_gt 0.1024
_refine_ls_wR_factor_ref 0.1122
_reflns_Friedel_coverage 0.000
_reflns_number_gt 3353
_reflns_number_total 4247
_reflns_threshold_expression 'I > 2\s(I)'
_cod_data_source_file jo9b01273_si_002.cif
_cod_data_source_block exp_7172a
_cod_original_cell_volume 1085.4(5)
_cod_database_code 4034207
_shelxl_version_number 2014-3
_chemical_oxdiff_formula 'C27 H25 Br1 O1'
_shelx_space_group_comment
;
The symmetry employed for this shelxl refinement is uniquely defined
by the following loop, which should always be used as a source of
symmetry information in preference to the above space-group names.
They are only intended as comments.
;
_shelx_estimated_absorpt_t_max 0.911
_shelx_estimated_absorpt_t_min 0.832
_reflns_odcompleteness_completeness 99.18
_reflns_odcompleteness_iscentric 1
_reflns_odcompleteness_theta 25.97
_olex2_refinement_description
;
1. Fixed Uiso
 At 1.2 times of:
  All C(H) groups, All C(H,H) groups
 At 1.5 times of:
  All C(H,H,H) groups
2.a Ternary CH refined with riding coordinates:
 C2(H2), C3(H3)
2.b Secondary CH2 refined with riding coordinates:
 C4(H4A,H4B)
2.c Aromatic/amide H refined with riding coordinates:
 C6(H6), C7(H7), C8(H8), C9(H9), C10(H10), C12(H12), C13(H13), C14(H14),
 C15(H15), C16(H16), C17(H17), C23(H23), C24(H24), C26(H26), C27(H27)
2.d Idealised Me refined as rotating group:
 C19(H19A,H19B,H19C), C20(H20A,H20B,H20C)
;
_olex2_submission_special_instructions 'No special instructions were received'

loop_
_space_group_symop_operation_xyz
'x, y, z'
'-x, -y, -z'

loop_
_atom_site_label
_atom_site_type_symbol
_atom_site_fract_x
_atom_site_fract_y
_atom_site_fract_z
_atom_site_U_iso_or_equiv
_atom_site_adp_type
_atom_site_occupancy
_atom_site_site_symmetry_order
_atom_site_calc_flag
_atom_site_refinement_flags_posn
Br1 Br 0.79778(4) 0.80339(3) 0.24204(3) 0.04453(15) Uani 1 1 d .
C1 C 0.1380(3) 0.3190(3) 0.2433(2) 0.0185(6) Uani 1 1 d .
C2 C 0.3016(3) 0.3422(3) 0.2492(2) 0.0182(6) Uani 1 1 d .
H2 H 0.3776 0.3100 0.1914 0.022 Uiso 1 1 calc R
C3 C 0.2293(3) 0.5009(3) 0.1935(2) 0.0208(6) Uani 1 1 d .
H3 H 0.1855 0.5426 0.2545 0.025 Uiso 1 1 calc R
C4 C 0.1022(4) 0.4662(3) 0.1513(2) 0.0229(6) Uani 1 1 d .
H4A H 0.1235 0.4674 0.0709 0.027 Uiso 1 1 calc R
H4B H -0.0031 0.5220 0.1630 0.027 Uiso 1 1 calc R
C5 C 0.1411(3) 0.2034(3) 0.2019(2) 0.0204(6) Uani 1 1 d .
C6 C 0.0157(4) 0.2136(3) 0.1452(2) 0.0270(7) Uani 1 1 d .
H6 H -0.0677 0.2933 0.1309 0.032 Uiso 1 1 calc R
C7 C 0.0127(4) 0.1073(3) 0.1098(3) 0.0329(8) Uani 1 1 d .
H7 H -0.0731 0.1145 0.0716 0.039 Uiso 1 1 calc R
C8 C 0.1338(4) -0.0087(3) 0.1297(3) 0.0323(8) Uani 1 1 d .
H8 H 0.1308 -0.0815 0.1060 0.039 Uiso 1 1 calc R
C9 C 0.2590(4) -0.0186(3) 0.1842(3) 0.0305(7) Uani 1 1 d .
H9 H 0.3430 -0.0979 0.1972 0.037 Uiso 1 1 calc R
C10 C 0.2620(4) 0.0874(3) 0.2199(2) 0.0228(6) Uani 1 1 d .
H10 H 0.3485 0.0800 0.2574 0.027 Uiso 1 1 calc R
C11 C 0.0417(3) 0.3039(3) 0.3584(2) 0.0192(6) Uani 1 1 d .
C12 C -0.0528(4) 0.4157(3) 0.3853(3) 0.0271(7) Uani 1 1 d .
H12 H -0.0662 0.5049 0.3281 0.033 Uiso 1 1 calc R
C13 C -0.1281(4) 0.3999(3) 0.4941(3) 0.0306(7) Uani 1 1 d .
H13 H -0.1923 0.4782 0.5104 0.037 Uiso 1 1 calc R
C14 C -0.1109(4) 0.2723(3) 0.5786(3) 0.0281(7) Uani 1 1 d .
H14 H -0.1625 0.2618 0.6530 0.034 Uiso 1 1 calc R
C15 C -0.0175(4) 0.1592(3) 0.5537(2) 0.0266(7) Uani 1 1 d .
H15 H -0.0045 0.0705 0.6116 0.032 Uiso 1 1 calc R
C16 C 0.0573(3) 0.1746(3) 0.4450(2) 0.0223(6) Uani 1 1 d .
H16 H 0.1203 0.0958 0.4290 0.027 Uiso 1 1 calc R
C17 C 0.3715(3) 0.2839(3) 0.3619(2) 0.0193(6) Uani 1 1 d .
H17 H 0.3045 0.2988 0.4255 0.023 Uiso 1 1 calc R
C18 C 0.5161(4) 0.2136(3) 0.3845(3) 0.0252(7) Uani 1 1 d .
C19 C 0.6425(4) 0.1839(4) 0.2964(3) 0.0541(11) Uani 1 1 d .
H19A H 0.6740 0.0846 0.3117 0.081 Uiso 1 1 calc GR
H19B H 0.7316 0.2160 0.3008 0.081 Uiso 1 1 calc GR
H19C H 0.6044 0.2316 0.2193 0.081 Uiso 1 1 calc GR
C20 C 0.5647(4) 0.1534(3) 0.5060(3) 0.0374(8) Uani 1 1 d .
H20A H 0.4753 0.1734 0.5588 0.056 Uiso 1 1 calc GR
H20B H 0.6462 0.1939 0.5112 0.056 Uiso 1 1 calc GR
H20C H 0.6044 0.0536 0.5271 0.056 Uiso 1 1 calc GR
C21 C 0.3297(4) 0.5847(3) 0.1033(2) 0.0253(7) Uani 1 1 d .
C22 C 0.4456(4) 0.6323(3) 0.1400(2) 0.0223(6) Uani 1 1 d .
C23 C 0.4752(4) 0.5931(3) 0.2546(3) 0.0263(7) Uani 1 1 d .
H23 H 0.4217 0.5317 0.3128 0.032 Uiso 1 1 calc R
C24 C 0.5802(4) 0.6414(3) 0.2856(3) 0.0290(7) Uani 1 1 d .
H24 H 0.5996 0.6136 0.3643 0.035 Uiso 1 1 calc R
C25 C 0.6576(4) 0.7312(3) 0.2003(3) 0.0292(7) Uani 1 1 d .
C26 C 0.6320(4) 0.7709(3) 0.0864(3) 0.0378(8) Uani 1 1 d .
H26 H 0.6863 0.8319 0.0286 0.045 Uiso 1 1 calc R
C27 C 0.5267(4) 0.7214(3) 0.0565(3) 0.0341(8) Uani 1 1 d .
H27 H 0.5091 0.7485 -0.0224 0.041 Uiso 1 1 calc R
O1 O 0.3183(3) 0.6127(2) 0.00119(18) 0.0413(6) Uani 1 1 d .

loop_
_atom_site_aniso_label
_atom_site_aniso_U_11
_atom_site_aniso_U_22
_atom_site_aniso_U_33
_atom_site_aniso_U_23
_atom_site_aniso_U_13
_atom_site_aniso_U_12
Br1 0.0360(2) 0.0404(2) 0.0690(3) -0.02390(19) -0.00686(18) -0.01855(17)
C1 0.0159(15) 0.0181(13) 0.0197(15) -0.0040(11) -0.0044(12) -0.0029(12)
C2 0.0191(16) 0.0178(13) 0.0182(15) -0.0057(11) -0.0015(12) -0.0057(12)
C3 0.0215(17) 0.0183(13) 0.0210(15) -0.0047(12) -0.0011(12) -0.0056(12)
C4 0.0232(17) 0.0203(14) 0.0235(16) -0.0029(12) -0.0073(13) -0.0059(12)
C5 0.0244(17) 0.0221(14) 0.0135(14) -0.0012(11) -0.0005(12) -0.0111(13)
C6 0.0259(18) 0.0299(16) 0.0259(17) -0.0071(13) -0.0034(13) -0.0103(14)
C7 0.037(2) 0.0467(19) 0.0260(17) -0.0157(15) -0.0001(15) -0.0230(17)
C8 0.046(2) 0.0337(17) 0.0273(17) -0.0153(14) 0.0048(15) -0.0223(17)
C9 0.039(2) 0.0239(15) 0.0250(17) -0.0070(13) 0.0041(15) -0.0088(14)
C10 0.0230(17) 0.0245(15) 0.0178(15) -0.0037(12) -0.0030(12) -0.0050(13)
C11 0.0143(15) 0.0214(14) 0.0235(15) -0.0078(12) -0.0042(12) -0.0053(12)
C12 0.0267(18) 0.0212(14) 0.0295(17) -0.0054(13) -0.0026(14) -0.0041(13)
C13 0.0279(19) 0.0306(16) 0.0351(19) -0.0175(15) 0.0008(15) -0.0032(14)
C14 0.0276(19) 0.0360(17) 0.0242(17) -0.0129(14) 0.0017(14) -0.0118(14)
C15 0.0291(19) 0.0275(15) 0.0237(16) -0.0061(13) -0.0031(14) -0.0109(14)
C16 0.0210(17) 0.0209(14) 0.0267(17) -0.0105(12) -0.0027(13) -0.0039(12)
C17 0.0214(17) 0.0186(13) 0.0189(15) -0.0071(12) 0.0010(12) -0.0072(12)
C18 0.0221(17) 0.0243(15) 0.0274(17) -0.0048(13) -0.0050(13) -0.0068(13)
C19 0.022(2) 0.081(3) 0.040(2) -0.014(2) -0.0035(17) 0.006(2)
C20 0.033(2) 0.0438(19) 0.0328(19) -0.0057(15) -0.0151(16) -0.0079(16)
C21 0.0296(19) 0.0209(14) 0.0233(17) -0.0041(12) -0.0023(13) -0.0077(13)
C22 0.0229(17) 0.0201(14) 0.0253(16) -0.0097(12) 0.0031(13) -0.0076(12)
C23 0.0261(18) 0.0198(14) 0.0300(18) -0.0035(13) -0.0029(14) -0.0076(13)
C24 0.0323(19) 0.0244(15) 0.0293(17) -0.0046(13) -0.0098(14) -0.0072(14)
C25 0.0223(18) 0.0254(15) 0.045(2) -0.0164(14) -0.0009(15) -0.0086(13)
C26 0.041(2) 0.0414(19) 0.036(2) -0.0149(16) 0.0140(16) -0.0261(17)
C27 0.042(2) 0.0379(18) 0.0271(18) -0.0131(15) 0.0067(15) -0.0197(16)
O1 0.0513(17) 0.0532(14) 0.0216(13) -0.0016(10) -0.0040(11) -0.0309(13)

loop_
_atom_type_symbol
_atom_type_description
_atom_type_scat_dispersion_real
_atom_type_scat_dispersion_imag
_atom_type_scat_source
C C 0.0033 0.0016 'International Tables Vol C Tables 4.2.6.8 and 6.1.1.4'
H H 0.0000 0.0000 'International Tables Vol C Tables 4.2.6.8 and 6.1.1.4'
O O 0.0106 0.0060 'International Tables Vol C Tables 4.2.6.8 and 6.1.1.4'
Br Br -0.2901 2.4595 'International Tables Vol C Tables 4.2.6.8 and 6.1.1.4'

loop_
_geom_angle_atom_site_label_1
_geom_angle_atom_site_label_2
_geom_angle_atom_site_label_3
_geom_angle
C4 C1 C2 87.2(2)
C5 C1 C2 116.0(2)
C5 C1 C4 115.4(2)
C5 C1 C11 110.9(2)
C11 C1 C2 110.7(2)
C11 C1 C4 114.8(2)
C1 C2 H2 109.1
C3 C2 C1 87.4(2)
C3 C2 H2 109.1
C17 C2 C1 119.1(2)
C17 C2 H2 109.1
C17 C2 C3 121.2(2)
C2 C3 H3 110.7
C4 C3 C2 88.51(19)
C4 C3 H3 110.7
C21 C3 C2 117.2(2)
C21 C3 H3 110.7
C21 C3 C4 117.2(2)
C1 C4 H4A 113.6
C1 C4 H4B 113.6
C3 C4 C1 90.0(2)
C3 C4 H4A 113.6
C3 C4 H4B 113.6
H4A C4 H4B 110.9
C6 C5 C1 118.8(3)
C10 C5 C1 122.4(3)
C10 C5 C6 118.7(3)
C5 C6 H6 119.9
C7 C6 C5 120.2(3)
C7 C6 H6 119.9
C6 C7 H7 119.8
C8 C7 C6 120.3(3)
C8 C7 H7 119.8
C7 C8 H8 120.1
C9 C8 C7 119.9(3)
C9 C8 H8 120.1
C8 C9 H9 120.1
C8 C9 C10 119.9(3)
C10 C9 H9 120.1
C5 C10 C9 121.0(3)
C5 C10 H10 119.5
C9 C10 H10 119.5
C12 C11 C1 122.7(2)
C12 C11 C16 117.3(3)
C16 C11 C1 119.8(2)
C11 C12 H12 119.3
C11 C12 C13 121.3(3)
C13 C12 H12 119.3
C12 C13 H13 119.7
C14 C13 C12 120.6(3)
C14 C13 H13 119.7
C13 C14 H14 120.5
C13 C14 C15 119.1(3)
C15 C14 H14 120.5
C14 C15 H15 119.8
C14 C15 C16 120.4(3)
C16 C15 H15 119.8
C11 C16 H16 119.4
C15 C16 C11 121.2(3)
C15 C16 H16 119.4
C2 C17 H17 116.0
C18 C17 C2 127.9(3)
C18 C17 H17 116.0
C17 C18 C19 124.9(3)
C17 C18 C20 120.8(3)
C19 C18 C20 114.2(3)
C18 C19 H19A 109.5
C18 C19 H19B 109.5
C18 C19 H19C 109.5
H19A C19 H19B 109.5
H19A C19 H19C 109.5
H19B C19 H19C 109.5
C18 C20 H20A 109.5
C18 C20 H20B 109.5
C18 C20 H20C 109.5
H20A C20 H20B 109.5
H20A C20 H20C 109.5
H20B C20 H20C 109.5
C22 C21 C3 119.4(2)
O1 C21 C3 120.7(3)
O1 C21 C22 119.9(3)
C23 C22 C21 122.9(3)
C23 C22 C27 118.1(3)
C27 C22 C21 119.0(3)
C22 C23 H23 119.3
C24 C23 C22 121.3(3)
C24 C23 H23 119.3
C23 C24 H24 120.5
C23 C24 C25 119.0(3)
C25 C24 H24 120.5
C24 C25 Br1 119.5(2)
C26 C25 Br1 119.4(2)
C26 C25 C24 121.0(3)
C25 C26 H26 120.4
C25 C26 C27 119.3(3)
C27 C26 H26 120.4
C22 C27 H27 119.4
C26 C27 C22 121.2(3)
C26 C27 H27 119.4

loop_
_geom_bond_atom_site_label_1
_geom_bond_atom_site_label_2
_geom_bond_distance
Br1 C25 1.895(3)
C1 C2 1.586(4)
C1 C4 1.556(4)
C1 C5 1.517(4)
C1 C11 1.527(4)
C2 H2 1.0000
C2 C3 1.573(4)
C2 C17 1.486(4)
C3 H3 1.0000
C3 C4 1.532(4)
C3 C21 1.504(4)
C4 H4A 0.9900
C4 H4B 0.9900
C5 C6 1.397(4)
C5 C10 1.380(4)
C6 H6 0.9500
C6 C7 1.389(4)
C7 H7 0.9500
C7 C8 1.380(5)
C8 H8 0.9500
C8 C9 1.379(5)
C9 H9 0.9500
C9 C10 1.389(4)
C10 H10 0.9500
C11 C12 1.387(4)
C11 C16 1.398(4)
C12 H12 0.9500
C12 C13 1.387(4)
C13 H13 0.9500
C13 C14 1.373(4)
C14 H14 0.9500
C14 C15 1.382(4)
C15 H15 0.9500
C15 C16 1.385(4)
C16 H16 0.9500
C17 H17 0.9500
C17 C18 1.328(4)
C18 C19 1.499(5)
C18 C20 1.504(4)
C19 H19A 0.9800
C19 H19B 0.9800
C19 H19C 0.9800
C20 H20A 0.9800
C20 H20B 0.9800
C20 H20C 0.9800
C21 C22 1.493(4)
C21 O1 1.218(3)
C22 C23 1.389(4)
C22 C27 1.392(4)
C23 H23 0.9500
C23 C24 1.375(4)
C24 H24 0.9500
C24 C25 1.387(4)
C25 C26 1.371(5)
C26 H26 0.9500
C26 C27 1.378(4)
C27 H27 0.9500
